data_1001418
loop_
_publ_author_name
'Ledesert, M'
'Rebbah, A'
'Labbe, P'

_publ_section_title
;
Hg~9~P~5~I~6~: a new mercury(I,II) structural determination
;
_journal_coden_ASTM ZEKRDZ
_journal_name_full
;
Zeitschrift fuer Kristallographie (149,1979-)
;
_journal_page_first 223
_journal_page_last 231
_journal_volume 192
_journal_year 1990
_chemical_formula_structural 'Hg9 P5 I6'
_chemical_formula_sum 'Hg9 I6 P5'
_chemical_name_systematic 'Mercury phosphide iodide (9/5/6)'
_space_group_IT_number 14
_symmetry_cell_setting monoclinic
_symmetry_Int_Tables_number 14
_symmetry_space_group_name_Hall '-P 2ybc'
_symmetry_space_group_name_H-M 'P 1 21/c 1'
_cell_angle_alpha 90
_cell_angle_beta 119.90(2)
_cell_angle_gamma 90
_cell_formula_units_Z 4
_cell_length_a 13.112(5)
_cell_length_b 12.486(2)
_cell_length_c 17.031(3)
_cell_volume 2417.1
_refine_ls_R_factor_all 0.046
_cod_database_code 1001418

loop_
_symmetry_equiv_pos_as_xyz
x,y,z
-x,1/2+y,1/2-z
-x,-y,-z
x,1/2-y,1/2+z

loop_
_atom_site_aniso_label
_atom_site_aniso_U_11
_atom_site_aniso_U_12
_atom_site_aniso_U_13
_atom_site_aniso_U_22
_atom_site_aniso_U_23
_atom_site_aniso_U_33
Hg1 0.050(2) 0.011(3) 0.027(2) 0.014(3) 0.010(3) 0.034(2)
Hg2 0.028(2) 0.010(3) 0.010(1) 0.041(4) 0.006(3) 0.019(2)
Hg3 0.032(1) 0.012(2) 0.0319(9) 0.032(2) 0.005(2) 0.046(1)
Hg4 0.039(1) 0.006(2) 0.030(1) 0.015(2) 0.007(2) 0.058(2)
Hg5 0.043(1) -0.014(2) 0.0447(9) 0.052(3) -0.007(2) 0.062(2)
Hg6 0.030(1) 0.005(2) 0.0331(9) 0.025(2) -0.004(2) 0.055(2)
Hg7 0.049(2) -0.013(2) 0.032(1) 0.021(2) -0.016(2) 0.043(2)
Hg8 0.022(1) 0.004(2) 0.015(1) 0.031(2) 0.005(2) 0.039(2)
Hg9 0.060(2) -0.043(3) 0.021(2) 0.083(3) -0.037(3) 0.044(2)
Hg10 0.024(2) -0.001(2) 0.007(1) 0.058(3) -0.026(2) 0.042(2)
I1 0.017(2) .000(3) 0.019(1) 0.018(3) .000(3) 0.043(3)
I2 0.033(2) -0.010(3) 0.026(2) 0.031(4) -0.002(3) 0.048(3)
I3 0.053(2) -0.001(3) 0.046(2) 0.036(4) -0.006(3) 0.058(3)
I4 0.033(2) 0.005(3) 0.021(1) 0.018(3) 0.001(3) 0.026(2)
I5 0.049(4) 0.005(4) 0.014(3) 0.032(5) 0.015(4) 0.076(5)
I6 0.043(2) 0.013(3) 0.034(2) 0.029(4) 0.008(3) 0.049(3)

loop_
_atom_site_label
_atom_site_type_symbol
_atom_site_symmetry_multiplicity
_atom_site_Wyckoff_symbol
_atom_site_fract_x
_atom_site_fract_y
_atom_site_fract_z
_atom_site_occupancy
_atom_site_attached_hydrogens
_atom_site_calc_flag
Hg1 Hg2+ 2 a 0. 0. 0. 1. 0 d
Hg2 Hg2+ 2 d 0.5 0.5 0. 1. 0 d
Hg3 Hg2+ 4 e 0.0986(3) 0.1764(3) 0.8115(2) 1. 0 d
Hg4 Hg2+ 4 e 0.6452(3) -0.1819(3) 0.7207(2) 1. 0 d
Hg5 Hg2+ 4 e 0.2114(3) -0.2700(4) 0.5343(2) 1. 0 d
Hg6 Hg2+ 4 e 0.4446(3) 0.0579(3) 0.6981(2) 1. 0 d
Hg7 Hg2+ 4 e 0.1250(3) -0.0990(3) 0.7113(2) 1. 0 d
Hg8 Hg2+ 4 e 0.2411(3) -0.3971(3) 0.7642(2) 1. 0 d
Hg9 Hg2+ 4 e 0.1239(4) 0.3140(4) 0.0549(3) 1. 0 d
Hg10 Hg1+ 4 e 0.4005(3) 0.4768(4) 0.4324(3) 1. 0 d
I1 I1- 4 e 0.6122(4) 0.1899(5) 0.2724(4) 1. 0 d
I2 I1- 4 e 0.3115(5) 0.2860(5) -0.0247(4) 1. 0 d
I3 I1- 4 e 0.3449(5) -0.2509(6) 0.9575(4) 1. 0 d
I4 I1- 4 e -0.0471(4) -0.1122(5) 0.8060(3) 1. 0 d
I5 I1- 4 e 0.0936(6) -0.0285(6) 0.4404(5) 1. 0 d
I6 I1- 4 e 0.7068(4) 0.5153(5) 0.4114(4) 1. 0 d
P1 P3- 4 e 0.584(1) 0.505(2) 0.160(1) 1. 0 d
P2 P2- 4 e 0.928(2) 0.289(2) 0.325(1) 1. 0 d
P3 P2- 4 e 0.291(2) 0.355(2) 0.208(1) 1. 0 d
P4 P2- 4 e 0.965(2) 0.307(2) 0.459(1) 1. 0 d
P5 P2- 4 e 0.226(1) 0.437(2) 0.286(1) 1. 0 d

loop_
_atom_type_symbol
_atom_type_oxidation_number
Hg2+ 2.000
Hg1+ 1.000
I1- -1.000
P3- -3.000
P2- -2.000
